data_4101317
loop_
_publ_author_name
'Fujita, Ken-ichi'
'Yamashita, Makoto'
'Puschmann, Florian'
'Alvarez-Falcon, Miguel Martinez'
'Incarvito, Christopher D'
'Hartwig, John F'

_publ_section_title
;
 Organometallic chemistry of amidate complexes. accelerating effect of
 bidentate ligands on the reductive elimination of N-aryl amidates from
 palladium(II).
;
_journal_issue 28
_journal_name_full 'Journal of the American Chemical Society'
_journal_page_first 9044
_journal_page_last 9045
_journal_paper_doi 10.1021/ja062333n
_journal_volume 128
_journal_year 2006
_chemical_formula_sum 'C32 H40 Fe N O P Pd'
_chemical_formula_weight 647.87
_chemical_name_systematic
; 
 ? 
;
_space_group_IT_number 14
_symmetry_cell_setting monoclinic
_symmetry_space_group_name_Hall '-P 2ybc'
_symmetry_space_group_name_H-M 'P 1 21/c 1'
_atom_sites_solution_hydrogens geom
_atom_sites_solution_primary direct
_atom_sites_solution_secondary difmap
_audit_creation_method SHELXL-97
_cell_angle_alpha 90.00
_cell_angle_beta 102.56(3)
_cell_angle_gamma 90.00
_cell_formula_units_Z 4
_cell_length_a 12.597(3)
_cell_length_b 10.484(2)
_cell_length_c 22.535(5)
_cell_measurement_temperature 183(2)
_cell_volume 2904.9(10)
_computing_cell_refinement Denzo
_computing_data_collection 'Nonius Collect'
_computing_data_reduction Denzo
_computing_molecular_graphics XP
_computing_publication_material XCIF
_computing_structure_refinement 'SHELXL-97 (Sheldrick, 1997)'
_computing_structure_solution 'SHELXS-97 (Sheldrick, 1990)'
_diffrn_ambient_temperature 183(2)
_diffrn_measured_fraction_theta_full 0.992
_diffrn_measured_fraction_theta_max 0.992
_diffrn_measurement_device_type 'Nonius KappaCCD'
_diffrn_measurement_method '\w scans'
_diffrn_radiation_monochromator graphite
_diffrn_radiation_source 'fine-focus sealed tube'
_diffrn_radiation_type MoK\a
_diffrn_radiation_wavelength 0.71073
_diffrn_reflns_av_R_equivalents 0.0360
_diffrn_reflns_av_sigmaI/netI 0.0659
_diffrn_reflns_limit_h_max 16
_diffrn_reflns_limit_h_min -16
_diffrn_reflns_limit_k_max 13
_diffrn_reflns_limit_k_min -13
_diffrn_reflns_limit_l_max 29
_diffrn_reflns_limit_l_min -29
_diffrn_reflns_number 12451
_diffrn_reflns_theta_full 27.89
_diffrn_reflns_theta_max 27.89
_diffrn_reflns_theta_min 2.15
_exptl_absorpt_coefficient_mu 1.199
_exptl_absorpt_correction_T_max 0.7955
_exptl_absorpt_correction_T_min 0.7150
_exptl_absorpt_correction_type none
_exptl_crystal_colour 'pale orange'
_exptl_crystal_density_diffrn 1.481
_exptl_crystal_density_method 'not measured'
_exptl_crystal_description plate
_exptl_crystal_F_000 1336
_exptl_crystal_size_max 0.30
_exptl_crystal_size_mid 0.20
_exptl_crystal_size_min 0.20
_refine_diff_density_max 0.390
_refine_diff_density_min -0.673
_refine_diff_density_rms 0.085
_refine_ls_extinction_method none
_refine_ls_goodness_of_fit_ref 1.011
_refine_ls_hydrogen_treatment mixed
_refine_ls_matrix_type full
_refine_ls_number_parameters 334
_refine_ls_number_reflns 6884
_refine_ls_number_restraints 0
_refine_ls_restrained_S_all 1.011
_refine_ls_R_factor_all 0.0626
_refine_ls_R_factor_gt 0.0344
_refine_ls_shift/su_max 0.003
_refine_ls_shift/su_mean 0.000
_refine_ls_structure_factor_coef Fsqd
_refine_ls_weighting_details 'calc w=1/[\s^2^(Fo^2^)+(0.0300P)^2^+0.0000P] where P=(Fo^2^+2Fc^2^)/3'
_refine_ls_weighting_scheme calc
_refine_ls_wR_factor_gt 0.0697
_refine_ls_wR_factor_ref 0.0773
_reflns_number_gt 4958
_reflns_number_total 6884
_reflns_threshold_expression >2sigma(I)
_cod_data_source_file ja062333nsi20060404_093832.cif
_cod_data_source_block compound6
_cod_depositor_comments
;
The following automatic conversions were performed:
'_symmetry_cell_setting' value 'Monoclinic' changed to 'monoclinic'
according to '/home/saulius/struct/CIF-dictionaries/cif_core.dic'
dictionary named 'cif_core.dic' version 2.4.1 from 2010-06-29.

Automatic conversion script
Id: cif_fix_enum 1527 2010-12-29 10:47:43Z saulius 
;
_cod_original_sg_symbol_H-M P2(1)/c
_cod_database_code 4101317

loop_
_symmetry_equiv_pos_as_xyz
'x, y, z'
'-x, y+1/2, -z+1/2'
'-x, -y, -z'
'x, -y-1/2, z-1/2'

loop_
_atom_site_label
_atom_site_type_symbol
_atom_site_fract_x
_atom_site_fract_y
_atom_site_fract_z
_atom_site_U_iso_or_equiv
_atom_site_adp_type
_atom_site_occupancy
_atom_site_symmetry_multiplicity
_atom_site_calc_flag
_atom_site_refinement_flags
Pd1 Pd 0.214960(15) 0.854230(17) 0.250827(9) 0.02236(7) Uani 1 1 d .
Fe1 Fe 0.50545(3) 0.58431(3) 0.375359(17) 0.02520(10) Uani 1 1 d .
P1 P 0.31660(5) 0.85948(6) 0.34812(3) 0.02091(15) Uani 1 1 d .
N1 N 0.12085(17) 0.88717(19) 0.16325(9) 0.0263(5) Uani 1 1 d .
O1 O 0.19660(15) 1.05552(15) 0.21313(8) 0.0325(4) Uani 1 1 d .
C1 C 0.4423(2) 0.7689(2) 0.36592(11) 0.0216(6) Uani 1 1 d .
C2 C 0.5161(2) 0.7511(2) 0.42336(12) 0.0292(6) Uani 1 1 d .
H2A H 0.4987 0.7625 0.4643 0.035 Uiso 1 1 calc R
C3 C 0.6192(2) 0.7165(2) 0.41205(13) 0.0326(7) Uani 1 1 d .
H3A H 0.6865 0.6994 0.4438 0.039 Uiso 1 1 calc R
C4 C 0.6105(2) 0.7082(2) 0.34844(13) 0.0297(6) Uani 1 1 d .
H4A H 0.6702 0.6855 0.3275 0.036 Uiso 1 1 calc R
C5 C 0.5023(2) 0.7397(2) 0.32009(12) 0.0233(6) Uani 1 1 d .
H5A H 0.4720 0.7410 0.2752 0.028 Uiso 1 1 calc R
C6 C 0.3883(2) 0.4452(2) 0.35990(13) 0.0324(7) Uani 1 1 d .
H6A H 0.3081 0.4592 0.3463 0.039 Uiso 1 1 calc R
C7 C 0.4478(3) 0.4400(2) 0.42097(13) 0.0384(8) Uani 1 1 d .
H7A H 0.4168 0.4500 0.4580 0.046 Uiso 1 1 calc R
C8 C 0.5591(3) 0.4190(2) 0.42056(14) 0.0394(7) Uani 1 1 d .
H8A H 0.6201 0.4110 0.4571 0.047 Uiso 1 1 calc R
C9 C 0.5677(3) 0.4106(2) 0.35905(13) 0.0367(7) Uani 1 1 d .
H9A H 0.6361 0.3959 0.3444 0.044 Uiso 1 1 calc R
C10 C 0.4621(2) 0.4266(2) 0.32191(13) 0.0307(6) Uani 1 1 d .
H10A H 0.4435 0.4256 0.2765 0.037 Uiso 1 1 calc R
C11 C 0.2352(2) 0.8232(2) 0.40720(11) 0.0248(6) Uani 1 1 d .
C12 C 0.2327(2) 0.6778(2) 0.41447(12) 0.0316(6) Uani 1 1 d .
H12A H 0.1903 0.6560 0.4447 0.047 Uiso 1 1 calc R
H12B H 0.3071 0.6456 0.4279 0.047 Uiso 1 1 calc R
H12C H 0.1990 0.6388 0.3754 0.047 Uiso 1 1 calc R
C13 C 0.1184(2) 0.8711(2) 0.38338(13) 0.0331(7) Uani 1 1 d .
H13A H 0.0748 0.8531 0.4135 0.050 Uiso 1 1 calc R
H13B H 0.0864 0.8275 0.3452 0.050 Uiso 1 1 calc R
H13C H 0.1194 0.9633 0.3762 0.050 Uiso 1 1 calc R
C14 C 0.2797(2) 0.8805(3) 0.47046(12) 0.0340(7) Uani 1 1 d .
H14A H 0.2318 0.8573 0.4977 0.051 Uiso 1 1 calc R
H14B H 0.2828 0.9736 0.4672 0.051 Uiso 1 1 calc R
H14C H 0.3529 0.8473 0.4868 0.051 Uiso 1 1 calc R
C15 C 0.3714(2) 1.0285(2) 0.35791(12) 0.0245(6) Uani 1 1 d .
C16 C 0.4294(2) 1.0523(2) 0.30560(12) 0.0302(6) Uani 1 1 d .
H16A H 0.4593 1.1389 0.3088 0.045 Uiso 1 1 calc R
H16B H 0.3773 1.0426 0.2667 0.045 Uiso 1 1 calc R
H16C H 0.4885 0.9905 0.3080 0.045 Uiso 1 1 calc R
C17 C 0.2761(2) 1.1214(2) 0.35303(13) 0.0325(7) Uani 1 1 d .
H17A H 0.3039 1.2089 0.3582 0.049 Uiso 1 1 calc R
H17B H 0.2363 1.1020 0.3848 0.049 Uiso 1 1 calc R
H17C H 0.2272 1.1127 0.3130 0.049 Uiso 1 1 calc R
C18 C 0.4560(2) 1.0544(2) 0.41678(12) 0.0355(7) Uani 1 1 d .
H18A H 0.4790 1.1438 0.4177 0.053 Uiso 1 1 calc R
H18B H 0.5192 0.9989 0.4184 0.053 Uiso 1 1 calc R
H18C H 0.4239 1.0369 0.4518 0.053 Uiso 1 1 calc R
C19 C 0.1966(2) 0.6675(2) 0.24776(11) 0.0253(6) Uani 1 1 d .
C20 C 0.2648(2) 0.5943(2) 0.22071(13) 0.0333(7) Uani 1 1 d .
H20A H 0.3280 0.6318 0.2116 0.040 Uiso 1 1 calc R
C21 C 0.2418(3) 0.4672(3) 0.20684(15) 0.0472(8) Uani 1 1 d .
H21A H 0.2885 0.4192 0.1875 0.057 Uiso 1 1 calc R
C22 C 0.1525(3) 0.4100(3) 0.22063(15) 0.0476(8) Uani 1 1 d .
H22A H 0.1390 0.3219 0.2124 0.057 Uiso 1 1 calc R
C23 C 0.0828(3) 0.4809(3) 0.24639(13) 0.0467(8) Uani 1 1 d .
H23A H 0.0199 0.4422 0.2553 0.056 Uiso 1 1 calc R
C24 C 0.1040(2) 0.6091(3) 0.25954(12) 0.0354(7) Uani 1 1 d .
H24A H 0.0546 0.6576 0.2768 0.043 Uiso 1 1 calc R
C25 C 0.0957(2) 1.0989(3) 0.11196(14) 0.0409(7) Uani 1 1 d .
H25A H 0.0308 1.1433 0.1186 0.061 Uiso 1 1 calc R
H25B H 0.0770 1.0495 0.0742 0.061 Uiso 1 1 calc R
H25C H 0.1519 1.1616 0.1089 0.061 Uiso 1 1 calc R
C26 C 0.1376(2) 1.0105(2) 0.16445(12) 0.0286(6) Uani 1 1 d .
C27 C 0.0501(2) 0.8220(2) 0.11620(12) 0.0268(6) Uani 1 1 d .
C28 C 0.0881(2) 0.7209(3) 0.08727(13) 0.0374(7) Uani 1 1 d .
H28A H 0.1618 0.6949 0.0996 0.045 Uiso 1 1 calc R
C29 C 0.0191(3) 0.6577(3) 0.04052(14) 0.0471(8) Uani 1 1 d .
H29A H 0.0462 0.5889 0.0207 0.057 Uiso 1 1 calc R
C30 C -0.0882(3) 0.6928(3) 0.02227(13) 0.0439(8) Uani 1 1 d .
H30A H -0.1352 0.6496 -0.0102 0.053 Uiso 1 1 calc R
C31 C -0.1263(3) 0.7919(3) 0.05191(14) 0.0448(8) Uani 1 1 d .
H31A H -0.2004 0.8168 0.0399 0.054 Uiso 1 1 calc R
C32 C -0.0588(2) 0.8549(3) 0.09847(13) 0.0376(7) Uani 1 1 d .
H32A H -0.0869 0.9220 0.1189 0.045 Uiso 1 1 calc R

loop_
_atom_site_aniso_label
_atom_site_aniso_U_11
_atom_site_aniso_U_22
_atom_site_aniso_U_33
_atom_site_aniso_U_23
_atom_site_aniso_U_13
_atom_site_aniso_U_12
Pd1 0.02455(12) 0.02040(11) 0.02091(12) -0.00128(8) 0.00228(9) -0.00029(8)
Fe1 0.0303(2) 0.01865(19) 0.0254(2) 0.00125(16) 0.00340(18) 0.00036(16)
P1 0.0239(4) 0.0183(3) 0.0199(4) -0.0020(3) 0.0034(3) -0.0012(3)
N1 0.0288(13) 0.0278(12) 0.0184(12) -0.0004(10) -0.0032(10) 0.0025(9)
O1 0.0372(12) 0.0265(10) 0.0301(11) 0.0005(9) -0.0007(10) 0.0003(8)
C1 0.0248(14) 0.0158(12) 0.0227(14) -0.0009(11) 0.0017(12) -0.0037(10)
C2 0.0356(17) 0.0241(14) 0.0250(15) -0.0025(12) 0.0003(13) -0.0009(12)
C3 0.0299(16) 0.0258(14) 0.0362(18) -0.0032(13) -0.0058(14) -0.0007(12)
C4 0.0272(16) 0.0214(14) 0.0398(18) -0.0004(12) 0.0060(14) -0.0027(11)
C5 0.0294(15) 0.0166(12) 0.0237(15) 0.0009(11) 0.0054(12) -0.0037(10)
C6 0.0415(18) 0.0178(13) 0.0390(18) -0.0047(12) 0.0110(15) -0.0080(12)
C7 0.064(2) 0.0195(14) 0.0349(18) 0.0035(13) 0.0186(17) -0.0045(13)
C8 0.053(2) 0.0245(15) 0.0363(18) 0.0059(13) 0.0007(16) 0.0079(13)
C9 0.050(2) 0.0202(14) 0.0414(19) -0.0014(13) 0.0130(16) 0.0045(13)
C10 0.0424(18) 0.0192(13) 0.0298(16) -0.0025(12) 0.0060(14) -0.0024(12)
C11 0.0256(15) 0.0272(13) 0.0222(14) -0.0013(11) 0.0068(12) -0.0032(11)
C12 0.0339(17) 0.0331(15) 0.0284(16) 0.0044(13) 0.0081(13) -0.0058(12)
C13 0.0288(16) 0.0395(16) 0.0317(17) -0.0034(13) 0.0081(13) -0.0014(12)
C14 0.0357(17) 0.0443(17) 0.0227(16) -0.0060(13) 0.0077(14) -0.0039(13)
C15 0.0295(15) 0.0173(12) 0.0260(15) -0.0021(11) 0.0047(12) -0.0031(11)
C16 0.0342(17) 0.0228(13) 0.0340(16) 0.0015(12) 0.0081(13) -0.0032(11)
C17 0.0419(18) 0.0187(13) 0.0380(17) -0.0045(12) 0.0114(15) 0.0019(12)
C18 0.0440(19) 0.0253(14) 0.0351(17) -0.0034(13) 0.0040(15) -0.0117(13)
C19 0.0304(16) 0.0209(13) 0.0217(15) 0.0004(11) -0.0007(12) 0.0010(11)
C20 0.0255(15) 0.0312(15) 0.0403(18) -0.0103(14) 0.0010(14) 0.0004(12)
C21 0.042(2) 0.0337(17) 0.060(2) -0.0193(16) -0.0026(17) 0.0061(14)
C22 0.059(2) 0.0265(15) 0.050(2) -0.0109(15) -0.0031(18) -0.0077(16)
C23 0.056(2) 0.0453(18) 0.0379(19) -0.0075(15) 0.0080(17) -0.0278(16)
C24 0.0384(18) 0.0368(16) 0.0324(17) -0.0105(13) 0.0106(14) -0.0094(13)
C25 0.0416(19) 0.0354(16) 0.0405(19) 0.0103(14) -0.0027(15) -0.0046(14)
C26 0.0253(15) 0.0295(15) 0.0302(17) 0.0022(13) 0.0046(13) 0.0003(12)
C27 0.0309(16) 0.0295(14) 0.0191(14) 0.0013(12) 0.0031(12) -0.0038(12)
C28 0.0392(18) 0.0367(16) 0.0343(18) -0.0068(14) 0.0038(15) 0.0026(13)
C29 0.063(2) 0.0423(18) 0.0366(19) -0.0121(15) 0.0120(18) -0.0123(16)
C30 0.048(2) 0.0508(19) 0.0275(17) -0.0002(15) -0.0031(16) -0.0213(16)
C31 0.0323(18) 0.057(2) 0.0399(19) 0.0071(17) -0.0037(15) -0.0044(15)
C32 0.0345(18) 0.0428(17) 0.0332(17) -0.0047(14) 0.0025(14) 0.0000(14)

loop_
_atom_type_symbol
_atom_type_description
_atom_type_scat_dispersion_real
_atom_type_scat_dispersion_imag
_atom_type_scat_source
C C 0.0033 0.0016 'International Tables Vol C Tables 4.2.6.8 and 6.1.1.4'
H H 0.0000 0.0000 'International Tables Vol C Tables 4.2.6.8 and 6.1.1.4'
N N 0.0061 0.0033 'International Tables Vol C Tables 4.2.6.8 and 6.1.1.4'
O O 0.0106 0.0060 'International Tables Vol C Tables 4.2.6.8 and 6.1.1.4'
P P 0.1023 0.0942 'International Tables Vol C Tables 4.2.6.8 and 6.1.1.4'
Fe Fe 0.3463 0.8444 'International Tables Vol C Tables 4.2.6.8 and 6.1.1.4'
Pd Pd -0.9988 1.0072 'International Tables Vol C Tables 4.2.6.8 and 6.1.1.4'

loop_
_geom_angle_atom_site_label_1
_geom_angle_atom_site_label_2
_geom_angle_atom_site_label_3
_geom_angle
C19 Pd1 N1 95.31(9)
C19 Pd1 O1 155.45(9)
N1 Pd1 O1 60.25(7)
C19 Pd1 P1 95.42(7)
N1 Pd1 P1 169.11(6)
O1 Pd1 P1 109.09(5)
C19 Pd1 C26 125.79(10)
N1 Pd1 C26 30.52(8)
O1 Pd1 C26 29.72(7)
P1 Pd1 C26 138.79(6)
C3 Fe1 C4 40.68(10)
C3 Fe1 C2 40.84(10)
C4 Fe1 C2 68.91(11)
C3 Fe1 C5 67.91(11)
C4 Fe1 C5 40.48(10)
C2 Fe1 C5 68.37(10)
C3 Fe1 C9 114.53(12)
C4 Fe1 C9 102.41(11)
C2 Fe1 C9 150.66(12)
C5 Fe1 C9 123.83(10)
C3 Fe1 C10 149.57(11)
C4 Fe1 C10 116.52(11)
C2 Fe1 C10 168.41(11)
C5 Fe1 C10 108.50(10)
C9 Fe1 C10 40.53(11)
C3 Fe1 C8 104.30(12)
C4 Fe1 C8 121.45(12)
C2 Fe1 C8 118.91(12)
C5 Fe1 C8 159.54(11)
C9 Fe1 C8 40.46(11)
C10 Fe1 C8 68.07(12)
C3 Fe1 C7 126.45(12)
C4 Fe1 C7 160.69(12)
C2 Fe1 C7 110.84(11)
C5 Fe1 C7 158.64(12)
C9 Fe1 C7 67.94(11)
C10 Fe1 C7 67.72(11)
C8 Fe1 C7 40.58(12)
C3 Fe1 C6 166.09(11)
C4 Fe1 C6 153.21(11)
C2 Fe1 C6 131.31(11)
C5 Fe1 C6 123.02(11)
C9 Fe1 C6 68.07(12)
C10 Fe1 C6 40.20(10)
C8 Fe1 C6 68.30(12)
C7 Fe1 C6 40.47(11)
C3 Fe1 C1 68.24(10)
C4 Fe1 C1 68.68(10)
C2 Fe1 C1 40.57(10)
C5 Fe1 C1 40.76(9)
C9 Fe1 C1 163.66(11)
C10 Fe1 C1 129.94(11)
C8 Fe1 C1 155.89(11)
C7 Fe1 C1 124.56(11)
C6 Fe1 C1 113.44(11)
C1 P1 C11 108.66(11)
C1 P1 C15 100.66(11)
C11 P1 C15 110.25(11)
C1 P1 Pd1 118.63(8)
C11 P1 Pd1 113.26(9)
C15 P1 Pd1 104.35(8)
C26 N1 C27 124.7(2)
C26 N1 Pd1 95.01(17)
C27 N1 Pd1 139.98(17)
C26 O1 Pd1 88.32(14)
C2 C1 C5 106.3(2)
C2 C1 P1 129.21(19)
C5 C1 P1 121.44(19)
C2 C1 Fe1 68.19(13)
C5 C1 Fe1 68.14(13)
P1 C1 Fe1 143.46(13)
C3 C2 C1 108.1(2)
C3 C2 Fe1 69.21(15)
C1 C2 Fe1 71.24(14)
C4 C3 C2 108.9(3)
C4 C3 Fe1 69.80(15)
C2 C3 Fe1 69.95(15)
C5 C4 C3 107.4(2)
C5 C4 Fe1 70.03(14)
C3 C4 Fe1 69.52(15)
C4 C5 C1 109.3(2)
C4 C5 Fe1 69.49(14)
C1 C5 Fe1 71.10(13)
C10 C6 C7 107.7(3)
C10 C6 Fe1 69.83(15)
C7 C6 Fe1 69.72(15)
C6 C7 C8 108.3(3)
C6 C7 Fe1 69.80(14)
C8 C7 Fe1 69.71(15)
C9 C8 C7 107.5(3)
C9 C8 Fe1 69.70(15)
C7 C8 Fe1 69.71(15)
C8 C9 C10 108.0(3)
C8 C9 Fe1 69.84(15)
C10 C9 Fe1 69.77(15)
C6 C10 C9 108.4(3)
C6 C10 Fe1 69.97(14)
C9 C10 Fe1 69.70(15)
C12 C11 C14 107.6(2)
C12 C11 C13 108.7(2)
C14 C11 C13 108.9(2)
C12 C11 P1 107.64(16)
C14 C11 P1 115.56(17)
C13 C11 P1 108.26(17)
C17 C15 C18 109.6(2)
C17 C15 C16 109.7(2)
C18 C15 C16 106.2(2)
C17 C15 P1 109.01(17)
C18 C15 P1 115.65(17)
C16 C15 P1 106.52(16)
C20 C19 C24 117.7(2)
C20 C19 Pd1 119.05(19)
C24 C19 Pd1 121.75(19)
C21 C20 C19 120.8(3)
C22 C21 C20 120.9(3)
C21 C22 C23 119.4(3)
C22 C23 C24 120.3(3)
C23 C24 C19 120.9(3)
O1 C26 N1 116.4(2)
O1 C26 C25 119.2(2)
N1 C26 C25 124.3(3)
O1 C26 Pd1 61.95(13)
N1 C26 Pd1 54.47(13)
C25 C26 Pd1 177.18(19)
C28 C27 C32 118.5(3)
C28 C27 N1 120.0(3)
C32 C27 N1 121.5(2)
C29 C28 C27 120.2(3)
C30 C29 C28 120.9(3)
C29 C30 C31 118.7(3)
C32 C31 C30 120.8(3)
C31 C32 C27 120.8(3)

loop_
_geom_bond_atom_site_label_1
_geom_bond_atom_site_label_2
_geom_bond_distance
Pd1 C19 1.971(2)
Pd1 N1 2.098(2)
Pd1 O1 2.2678(17)
Pd1 P1 2.2865(10)
Pd1 C26 2.568(3)
Fe1 C3 2.035(3)
Fe1 C4 2.039(3)
Fe1 C2 2.045(3)
Fe1 C5 2.046(2)
Fe1 C9 2.047(3)
Fe1 C10 2.048(3)
Fe1 C8 2.049(3)
Fe1 C7 2.049(3)
Fe1 C6 2.050(3)
Fe1 C1 2.086(2)
P1 C1 1.815(3)
P1 C11 1.887(2)
P1 C15 1.897(2)
N1 C26 1.309(3)
N1 C27 1.405(3)
O1 C26 1.274(3)
C1 C2 1.433(4)
C1 C5 1.439(3)
C2 C3 1.424(4)
C3 C4 1.416(4)
C4 C5 1.413(4)
C6 C10 1.408(4)
C6 C7 1.418(4)
C7 C8 1.421(4)
C8 C9 1.416(4)
C9 C10 1.418(4)
C11 C12 1.535(3)
C11 C14 1.536(3)
C11 C13 1.538(4)
C15 C17 1.532(3)
C15 C18 1.534(4)
C15 C16 1.536(3)
C19 C20 1.388(3)
C19 C24 1.393(4)
C20 C21 1.384(4)
C21 C22 1.369(4)
C22 C23 1.372(4)
C23 C24 1.390(4)
C25 C26 1.505(4)
C27 C28 1.383(4)
C27 C32 1.387(4)
C28 C29 1.381(4)
C29 C30 1.375(4)
C30 C31 1.376(4)
C31 C32 1.368(4)
